data_4106273
loop_
_publ_author_name
'Ginger E. Sigmon'
'Peter C. Burns'

_publ_section_title
;
 Rapid Self-Assembly of Uranyl Polyhedra into Crown Clusters
;
_journal_name_full 'Journal of the American Chemical Society'
_journal_page_first 9137
_journal_page_last 9139
_journal_paper_doi 10.1021/ja2013449
_journal_volume 133
_journal_year 2011
_chemical_formula_sum 'O168 U32'
_chemical_formula_weight 10304.96
_chemical_name_systematic
; 
 ? 
;
_space_group_IT_number 71
_symmetry_cell_setting orthorhombic
_symmetry_space_group_name_Hall '-I 2 2'
_symmetry_space_group_name_H-M 'I m m m'
_atom_sites_solution_hydrogens none
_atom_sites_solution_primary direct
_atom_sites_solution_secondary difmap
_audit_creation_method SHELXL-97
_cell_angle_alpha 90.00
_cell_angle_beta 90.00
_cell_angle_gamma 90.00
_cell_formula_units_Z 2
_cell_length_a 19.343(4)
_cell_length_b 20.800(5)
_cell_length_c 34.866(8)
_cell_measurement_temperature 273(2)
_cell_volume 14028(5)
_computing_cell_refinement 'Bruker SAINT'
_computing_data_collection 'Bruker APEX2'
_computing_data_reduction 'Bruker SAINT'
_computing_molecular_graphics 'Bruker SHELXTL'
_computing_publication_material 'CrystalMaker 8.3.0'
_computing_structure_refinement 'SHELXL-97 (Sheldrick, 2008)'
_computing_structure_solution 'SHELXS-97 (Sheldrick, 2008)'
_diffrn_ambient_temperature 273(2)
_diffrn_measured_fraction_theta_full 0.999
_diffrn_measured_fraction_theta_max 0.999
_diffrn_measurement_device_type 'Bruker APEX-II CCD'
_diffrn_measurement_method '\f and \w scans'
_diffrn_radiation_monochromator graphite
_diffrn_radiation_source 'fine-focus sealed tube'
_diffrn_radiation_type MoK\a
_diffrn_radiation_wavelength 0.71073
_diffrn_reflns_av_R_equivalents 0.1957
_diffrn_reflns_av_sigmaI/netI 0.1054
_diffrn_reflns_limit_h_max 22
_diffrn_reflns_limit_h_min -22
_diffrn_reflns_limit_k_max 24
_diffrn_reflns_limit_k_min -24
_diffrn_reflns_limit_l_max 41
_diffrn_reflns_limit_l_min -41
_diffrn_reflns_number 77486
_diffrn_reflns_theta_full 25.00
_diffrn_reflns_theta_max 25.00
_diffrn_reflns_theta_min 1.44
_exptl_absorpt_coefficient_mu 18.464
_exptl_absorpt_correction_T_max 0.8
_exptl_absorpt_correction_T_min 0.5
_exptl_absorpt_correction_type multi-scan
_exptl_absorpt_process_details SADABS
_exptl_crystal_colour yellow
_exptl_crystal_density_diffrn 2.440
_exptl_crystal_F_000 8576
_exptl_crystal_size_max 0.10
_exptl_crystal_size_mid 0.03
_exptl_crystal_size_min 0.01
_refine_diff_density_max 2.148
_refine_diff_density_min -2.711
_refine_diff_density_rms 0.457
_refine_ls_extinction_coef none
_refine_ls_extinction_method none
_refine_ls_goodness_of_fit_ref 0.984
_refine_ls_hydrogen_treatment none
_refine_ls_matrix_type full
_refine_ls_number_parameters 132
_refine_ls_number_reflns 6678
_refine_ls_number_restraints 0
_refine_ls_restrained_S_all 0.984
_refine_ls_R_factor_all 0.1482
_refine_ls_R_factor_gt 0.0802
_refine_ls_shift/su_max 0.000
_refine_ls_shift/su_mean 0.000
_refine_ls_structure_factor_coef Fsqd
_refine_ls_weighting_details 'calc w=1/[\s^2^(Fo^2^)+(0.1236P)^2^+0.0000P] where P=(Fo^2^+2Fc^2^)/3'
_refine_ls_weighting_scheme calc
_refine_ls_wR_factor_gt 0.1988
_refine_ls_wR_factor_ref 0.2268
_reflns_number_gt 3853
_reflns_number_total 6678
_reflns_threshold_expression >2sigma(I)
_cod_data_source_file ja2013449_si_001.cif
_cod_data_source_block final1
_cod_database_code 4106273

loop_
_symmetry_equiv_pos_as_xyz
'x, y, z'
'-x, -y, z'
'-x, y, -z'
'x, -y, -z'
'x+1/2, y+1/2, z+1/2'
'-x+1/2, -y+1/2, z+1/2'
'-x+1/2, y+1/2, -z+1/2'
'x+1/2, -y+1/2, -z+1/2'
'-x, -y, -z'
'x, y, -z'
'x, -y, z'
'-x, y, z'
'-x+1/2, -y+1/2, -z+1/2'
'x+1/2, y+1/2, -z+1/2'
'x+1/2, -y+1/2, z+1/2'
'-x+1/2, y+1/2, z+1/2'

loop_
_atom_site_label
_atom_site_type_symbol
_atom_site_fract_x
_atom_site_fract_y
_atom_site_fract_z
_atom_site_U_iso_or_equiv
_atom_site_adp_type
_atom_site_occupancy
_atom_site_symmetry_multiplicity
_atom_site_calc_flag
_atom_site_refinement_flags
U1 U 0.0000 0.33733(6) 0.12115(4) 0.0381(4) Uani 1 2 d S
U2 U 0.0000 0.20352(6) 0.20225(4) 0.0413(4) Uani 1 2 d S
U3 U 0.18269(5) 0.33459(5) 0.05550(3) 0.0428(3) Uani 1 1 d .
U4 U 0.18262(5) 0.09303(5) 0.19967(3) 0.0456(3) Uani 1 1 d .
U5 U 0.30098(6) 0.19348(7) 0.11502(5) 0.0798(5) Uani 1 1 d .
O1 O 0.1390(8) 0.0792(7) 0.1536(4) 0.035(4) Uiso 1 1 d .
O2 O 0.1262(14) 0.0000 0.2250(8) 0.058(7) Uiso 1 2 d S
O3 O 0.1241(12) 0.3743(11) 0.0000 0.041(6) Uiso 1 2 d S
O4 O 0.0000 0.2657(10) 0.0920(6) 0.034(5) Uiso 1 2 d S
O5 O 0.0000 0.1530(10) 0.1600(6) 0.035(6) Uiso 1 2 d S
O6 O 0.2509(12) 0.3157(11) 0.0000 0.041(6) Uiso 1 2 d S
O7 O 0.1429(8) 0.2597(8) 0.0473(5) 0.041(4) Uiso 1 1 d .
O8 O 0.0762(9) 0.3858(8) 0.0777(5) 0.047(5) Uiso 1 1 d .
O9 O 0.2502(15) 0.0000 0.1870(8) 0.063(8) Uiso 1 2 d S
O10 O 0.0000 0.4123(14) 0.1519(8) 0.064(8) Uiso 1 2 d S
O11 O 0.2243(10) 0.4126(9) 0.0606(5) 0.054(5) Uiso 1 1 d .
O12 O 0.1181(9) 0.1868(8) 0.2146(5) 0.041(4) Uiso 1 1 d .
O13 O 0.2414(11) 0.1856(10) 0.1746(6) 0.065(6) Uiso 1 1 d .
O14 O 0.2282(11) 0.1034(10) 0.2430(6) 0.066(6) Uiso 1 1 d .
O15 O 0.2325(11) 0.1513(10) 0.0886(6) 0.068(6) Uiso 1 1 d .
O16 O 0.1175(10) 0.3600(9) 0.1094(5) 0.054(5) Uiso 1 1 d .
O17 O 0.0796(9) 0.1277(9) 0.2307(5) 0.052(5) Uiso 1 1 d .
O18 O 0.0659(10) 0.2830(9) 0.1689(6) 0.062(6) Uiso 1 1 d .
O19 O 0.2870(11) 0.1252(10) 0.1713(6) 0.065(6) Uiso 1 1 d .
O20 O 0.2886(10) 0.2865(9) 0.0752(5) 0.055(5) Uiso 1 1 d .
O21 O 0.0000 0.2565(13) 0.2430(8) 0.062(8) Uiso 1 2 d S
O22 O 0.2404(12) 0.2929(11) 0.1106(6) 0.079(7) Uiso 1 1 d .
O23 O 0.3717(15) 0.2396(14) 0.1427(9) 0.118(10) Uiso 1 1 d .
O24 O 0.3769(19) 0.1656(16) 0.0604(10) 0.143(12) Uiso 1 1 d .
O25 O 0.383(2) 0.103(2) 0.0874(12) 0.191(17) Uiso 1 1 d .

loop_
_atom_site_aniso_label
_atom_site_aniso_U_11
_atom_site_aniso_U_22
_atom_site_aniso_U_33
_atom_site_aniso_U_23
_atom_site_aniso_U_13
_atom_site_aniso_U_12
U1 0.0460(8) 0.0268(7) 0.0413(8) 0.0007(6) 0.000 0.000
U2 0.0580(10) 0.0247(7) 0.0411(9) 0.0001(6) 0.000 0.000
U3 0.0388(6) 0.0405(6) 0.0492(6) 0.0079(5) -0.0062(5) -0.0072(5)
U4 0.0482(6) 0.0296(5) 0.0592(7) 0.0037(5) -0.0169(5) -0.0046(5)
U5 0.0322(6) 0.0905(10) 0.1167(13) 0.0517(9) -0.0070(7) -0.0014(6)

loop_
_atom_type_symbol
_atom_type_description
_atom_type_scat_dispersion_real
_atom_type_scat_dispersion_imag
_atom_type_scat_source
O O 0.0106 0.0060 'International Tables Vol C Tables 4.2.6.8 and 6.1.1.4'
U U -9.6767 9.6646 'International Tables Vol C Tables 4.2.6.8 and 6.1.1.4'

loop_
_geom_angle_atom_site_label_1
_geom_angle_atom_site_label_2
_geom_angle_atom_site_label_3
_geom_angle
_geom_angle_site_symmetry_1
_geom_angle_site_symmetry_3
O4 U1 O10 179.8(11) . .
O4 U1 O8 89.6(7) . 12
O10 U1 O8 90.6(8) . 12
O4 U1 O8 89.6(7) . .
O10 U1 O8 90.6(8) . .
O8 U1 O8 78.0(8) 12 .
O4 U1 O16 93.9(5) . 12
O10 U1 O16 86.2(5) . 12
O8 U1 O16 36.3(6) 12 12
O8 U1 O16 114.1(6) . 12
O4 U1 O16 93.9(5) . .
O10 U1 O16 86.2(5) . .
O8 U1 O16 114.1(7) 12 .
O8 U1 O16 36.3(6) . .
O16 U1 O16 149.2(9) 12 .
O4 U1 O18 90.1(8) . .
O10 U1 O18 89.7(9) . .
O8 U1 O18 173.3(6) 12 .
O8 U1 O18 108.6(6) . .
O16 U1 O18 137.1(7) 12 .
O16 U1 O18 72.6(7) . .
O4 U1 O18 90.1(8) . 12
O10 U1 O18 89.7(9) . 12
O8 U1 O18 108.6(6) 12 12
O8 U1 O18 173.3(6) . 12
O16 U1 O18 72.6(7) 12 12
O16 U1 O18 137.1(7) . 12
O18 U1 O18 64.7(10) . 12
O4 U1 U2 79.7(7) . .
O10 U1 U2 100.1(9) . .
O8 U1 U2 139.7(4) 12 .
O8 U1 U2 139.7(4) . .
O16 U1 U2 105.3(5) 12 .
O16 U1 U2 105.3(5) . .
O18 U1 U2 33.8(5) . .
O18 U1 U2 33.8(5) 12 .
O21 U2 O5 177.6(11) . .
O21 U2 O12 86.9(4) . .
O5 U2 O12 93.6(4) . .
O21 U2 O12 86.9(4) . 12
O5 U2 O12 93.6(4) . 12
O12 U2 O12 152.7(8) . 12
O21 U2 O18 87.7(9) . 12
O5 U2 O18 90.3(7) . 12
O12 U2 O18 135.3(6) . 12
O12 U2 O18 70.9(6) 12 12
O21 U2 O18 87.7(9) . .
O5 U2 O18 90.3(7) . .
O12 U2 O18 70.9(6) . .
O12 U2 O18 135.3(6) 12 .
O18 U2 O18 64.5(10) 12 .
O21 U2 O17 94.4(8) . 12
O5 U2 O17 87.4(7) . 12
O12 U2 O17 116.5(6) . 12
O12 U2 O17 37.7(6) 12 12
O18 U2 O17 108.1(6) 12 12
O18 U2 O17 172.3(6) . 12
O21 U2 O17 94.4(8) . .
O5 U2 O17 87.4(7) . .
O12 U2 O17 37.7(6) . .
O12 U2 O17 116.5(6) 12 .
O18 U2 O17 172.3(6) 12 .
O18 U2 O17 108.1(6) . .
O17 U2 O17 79.1(9) 12 .
O21 U2 U1 97.6(9) . .
O5 U2 U1 80.0(7) . .
O12 U2 U1 103.6(4) . .
O12 U2 U1 103.6(4) 12 .
O18 U2 U1 33.7(5) 12 .
O18 U2 U1 33.7(5) . .
O17 U2 U1 138.6(4) 12 .
O17 U2 U1 138.6(4) . .
O7 U3 O11 176.3(8) . .
O7 U3 O16 95.5(7) . .
O11 U3 O16 87.5(7) . .
O7 U3 O6 88.0(8) . .
O11 U3 O6 89.0(8) . .
O16 U3 O6 176.3(7) . .
O7 U3 O20 93.0(7) . .
O11 U3 O20 88.0(7) . .
O16 U3 O20 109.3(6) . .
O6 U3 O20 71.8(7) . .
O7 U3 O22 90.8(8) . .
O11 U3 O22 92.2(8) . .
O16 U3 O22 71.7(7) . .
O6 U3 O22 109.7(7) . .
O20 U3 O22 38.1(7) . .
O7 U3 O3 88.1(8) . .
O11 U3 O3 88.9(8) . .
O16 U3 O3 108.6(6) . .
O6 U3 O3 70.2(7) . .
O20 U3 O3 141.9(6) . .
O22 U3 O3 178.9(8) . .
O7 U3 O8 93.9(7) . .
O11 U3 O8 87.3(7) . .
O16 U3 O8 35.6(6) . .
O6 U3 O8 143.0(6) . .
O20 U3 O8 144.8(6) . .
O22 U3 O8 107.3(7) . .
O3 U3 O8 72.9(6) . .
O7 U3 U3 80.6(5) . 10
O11 U3 U3 95.7(6) . 10
O16 U3 U3 143.9(5) . 10
O6 U3 U3 35.4(5) . 10
O20 U3 U3 106.7(5) . 10
O22 U3 U3 143.7(6) . 10
O3 U3 U3 35.9(4) . 10
O8 U3 U3 108.5(4) . 10
O14 U4 O1 176.8(8) . .
O14 U4 O19 84.0(8) . .
O1 U4 O19 94.1(7) . .
O14 U4 O12 88.5(8) . .
O1 U4 O12 94.5(6) . .
O19 U4 O12 108.1(6) . .
O14 U4 O9 89.1(9) . .
O1 U4 O9 87.8(8) . .
O19 U4 O9 71.3(7) . .
O12 U4 O9 177.6(8) . .
O14 U4 O17 89.6(8) . .
O1 U4 O17 93.5(7) . .
O19 U4 O17 145.7(7) . .
O12 U4 O17 37.9(6) . .
O9 U4 O17 142.4(7) . .
O14 U4 O2 90.6(9) . .
O1 U4 O2 89.3(8) . .
O19 U4 O2 141.2(7) . .
O12 U4 O2 110.1(7) . .
O9 U4 O2 70.2(8) . .
O17 U4 O2 72.2(7) . .
O14 U4 O13 88.7(8) . .
O1 U4 O13 91.4(7) . .
O19 U4 O13 37.8(7) . .
O12 U4 O13 70.7(6) . .
O9 U4 O13 108.9(7) . .
O17 U4 O13 108.6(6) . .
O2 U4 O13 178.9(8) . .
O14 U4 U4 97.0(7) . 11
O1 U4 U4 81.0(5) . 11
O19 U4 U4 106.6(5) . 11
O12 U4 U4 145.3(4) . 11
O9 U4 U4 35.5(6) . 11
O17 U4 U4 107.6(4) . 11
O2 U4 U4 36.0(5) . 11
O13 U4 U4 143.3(5) . 11
O15 U5 O23 178.7(11) . .
O15 U5 O13 93.2(8) . .
O23 U5 O13 86.6(10) . .
O15 U5 O22 91.6(8) . .
O23 U5 O22 87.1(10) . .
O13 U5 O22 83.0(7) . .
O15 U5 O20 91.3(8) . .
O23 U5 O20 87.7(10) . .
O13 U5 O20 120.9(7) . .
O22 U5 O20 38.0(7) . .
O15 U5 O19 92.6(8) . .
O23 U5 O19 88.0(10) . .
O13 U5 O19 37.2(6) . .
O22 U5 O19 120.2(7) . .
O20 U5 O19 158.0(7) . .
O15 U5 O24 86.0(11) . .
O23 U5 O24 94.7(12) . .
O13 U5 O24 160.5(10) . .
O22 U5 O24 116.5(10) . .
O20 U5 O24 78.6(9) . .
O19 U5 O24 123.3(9) . .
O15 U5 O25 84.7(12) . .
O23 U5 O25 96.5(13) . .
O13 U5 O25 124.0(11) . .
O22 U5 O25 152.9(11) . .
O20 U5 O25 115.1(11) . .
O19 U5 O25 86.8(11) . .
O24 U5 O25 36.6(11) . .
U4 O2 U4 108.0(11) 11 .
U3 O3 U3 108.1(9) 10 .
U3 O6 U3 109.1(9) 10 .
O16 O8 U1 72.4(10) . .
O16 O8 U3 67.6(10) . .
U1 O8 U3 123.2(7) . .
U4 O9 U4 109.0(11) . 11
O17 O12 U2 73.4(9) . .
O17 O12 U4 71.3(9) . .
U2 O12 U4 126.3(7) . .
O19 O13 U5 73.4(11) . .
O19 O13 U4 69.1(11) . .
U5 O13 U4 127.0(9) . .
O8 O16 U3 76.7(10) . .
O8 O16 U1 71.3(10) . .
U3 O16 U1 128.2(8) . .
O12 O17 U4 70.8(9) . .
O12 O17 U2 68.9(9) . .
U4 O17 U2 123.0(8) . .
U1 O18 U2 112.5(8) . .
O13 O19 U4 73.0(11) . .
O13 O19 U5 69.4(11) . .
U4 O19 U5 126.9(9) . .
O22 O20 U3 71.1(11) . .
O22 O20 U5 70.6(11) . .
U3 O20 U5 126.4(8) . .
O20 O22 U5 71.5(11) . .
O20 O22 U3 70.8(11) . .
U5 O22 U3 126.7(10) . .
O25 O24 U5 77(2) . .
O24 O25 U5 66(2) . .

loop_
_geom_bond_atom_site_label_1
_geom_bond_atom_site_label_2
_geom_bond_distance
_geom_bond_site_symmetry_2
U1 O4 1.80(2) .
U1 O10 1.89(3) .
U1 O8 2.341(17) 12
U1 O8 2.341(17) .
U1 O16 2.357(18) 12
U1 O16 2.357(19) .
U1 O18 2.38(2) .
U1 O18 2.38(2) 12
U1 U2 3.968(2) .
U2 O21 1.80(3) .
U2 O5 1.81(2) .
U2 O12 2.351(17) .
U2 O12 2.351(17) 12
U2 O18 2.39(2) 12
U2 O18 2.39(2) .
U2 O17 2.416(18) 12
U2 O17 2.416(18) .
U3 O7 1.761(16) .
U3 O11 1.821(18) .
U3 O16 2.324(19) .
U3 O6 2.375(14) .
U3 O20 2.380(19) .
U3 O22 2.38(2) .
U3 O3 2.390(13) .
U3 O8 2.445(17) .
U3 U3 3.870(2) 10
U4 O14 1.76(2) .
U4 O1 1.838(15) .
U4 O19 2.35(2) .
U4 O12 2.372(16) .
U4 O9 2.377(17) .
U4 O17 2.380(18) .
U4 O2 2.391(16) .
U4 O13 2.40(2) .
U4 U4 3.870(2) 11
U5 O15 1.84(2) .
U5 O23 1.93(3) .
U5 O13 2.38(2) .
U5 O22 2.38(2) .
U5 O20 2.395(19) .
U5 O19 2.44(2) .
U5 O24 2.47(4) .
U5 O25 2.64(4) .
O2 U4 2.391(16) 11
O3 U3 2.390(13) 10
O6 U3 2.375(14) 10
O8 O16 1.46(2) .
O9 U4 2.377(17) 11
O12 O17 1.54(2) .
O13 O19 1.54(3) .
O20 O22 1.55(3) .
O24 O25 1.61(5) .
